data_4309976
loop_
_publ_author_name
'Nobuhiro Takeda'
'Daisuke Shimizu'
'Norihiro Tokitoh'

_publ_section_title
;
Synthesis and Structure of a Distorted Octahedral Palladium(II) Complex
Coordinated with a Tetrathioether Ligand Tethered with Bulky Substituents
;
_journal_name_full 'Inorganic Chemistry'
_journal_page_first 8561
_journal_page_last 8568
_journal_paper_doi 10.1021/ic050944v
_journal_volume 44
_journal_year 2005
_chemical_formula_moiety 'C30 H22 Cl2 Pd S4'
_chemical_formula_sum 'C30 H22 Cl2 Pd S4'
_chemical_formula_weight 688.02
_chemical_name_common PhPdCl2
_chemical_name_systematic
; 
 ? 
;
_space_group_IT_number 2
_symmetry_cell_setting triclinic
_symmetry_Int_Tables_number 2
_symmetry_space_group_name_Hall '-P 1'
_symmetry_space_group_name_H-M 'P -1'
_atom_sites_solution_hydrogens geom
_atom_sites_solution_primary direct
_atom_sites_solution_secondary difmap
_audit_creation_date 2004-09-16
_audit_creation_method SHELXL-97
_cell_angle_alpha 80.988(7)
_cell_angle_beta 76.200(7)
_cell_angle_gamma 73.758(5)
_cell_formula_units_Z 2
_cell_length_a 9.4221(18)
_cell_length_b 10.779(2)
_cell_length_c 14.826(3)
_cell_measurement_reflns_used 4567
_cell_measurement_temperature 103(2)
_cell_measurement_theta_max 25.00
_cell_measurement_theta_min 2.63
_cell_volume 1397.4(5)
_computing_cell_refinement CrystalClear
_computing_data_collection CrystalClear
_computing_data_reduction CrystalClear
_computing_structure_refinement 'SHELXL-97 (Sheldrick, 1997)'
_computing_structure_solution SIR97
_diffrn_ambient_temperature 103(2)
_diffrn_detector_area_resol_mean 7.31
_diffrn_measured_fraction_theta_full 0.978
_diffrn_measured_fraction_theta_max 0.978
_diffrn_measurement_device_type 'Rigaku Mercury'
_diffrn_measurement_method \w
_diffrn_radiation_monochromator graphite
_diffrn_radiation_source 'fine-focus sealed tube'
_diffrn_radiation_type MoK\a
_diffrn_radiation_wavelength 0.71070
_diffrn_reflns_av_R_equivalents 0.0191
_diffrn_reflns_av_sigmaI/netI 0.0323
_diffrn_reflns_limit_h_max 11
_diffrn_reflns_limit_h_min -11
_diffrn_reflns_limit_k_max 12
_diffrn_reflns_limit_k_min -9
_diffrn_reflns_limit_l_max 16
_diffrn_reflns_limit_l_min -17
_diffrn_reflns_number 9167
_diffrn_reflns_theta_full 25.00
_diffrn_reflns_theta_max 25.00
_diffrn_reflns_theta_min 2.63
_exptl_absorpt_coefficient_mu 1.174
_exptl_absorpt_correction_T_max 0.9436
_exptl_absorpt_correction_T_min 0.7991
_exptl_absorpt_correction_type multi-scan
_exptl_absorpt_process_details 'Jacobson, R. (1998) Private communication'
_exptl_crystal_colour orange
_exptl_crystal_density_diffrn 1.635
_exptl_crystal_density_method 'not measured'
_exptl_crystal_description prism
_exptl_crystal_F_000 692
_exptl_crystal_size_max 0.20
_exptl_crystal_size_mid 0.10
_exptl_crystal_size_min 0.05
_refine_diff_density_max 0.600
_refine_diff_density_min -0.298
_refine_diff_density_rms 0.068
_refine_ls_extinction_method none
_refine_ls_goodness_of_fit_ref 1.092
_refine_ls_hydrogen_treatment mixed
_refine_ls_matrix_type full
_refine_ls_number_parameters 422
_refine_ls_number_reflns 4828
_refine_ls_number_restraints 0
_refine_ls_restrained_S_all 1.092
_refine_ls_R_factor_all 0.0349
_refine_ls_R_factor_gt 0.0290
_refine_ls_shift/su_max 0.001
_refine_ls_shift/su_mean 0.000
_refine_ls_structure_factor_coef Fsqd
_refine_ls_weighting_details 'calc w=1/[\s^2^(Fo^2^)+(0.0210P)^2^+1.0245P] where P=(Fo^2^+2Fc^2^)/3'
_refine_ls_weighting_scheme calc
_refine_ls_wR_factor_gt 0.0571
_refine_ls_wR_factor_ref 0.0594
_reflns_number_gt 4359
_reflns_number_total 4828
_reflns_threshold_expression >2sigma(I)
_cod_data_source_file ic050944vsi20050610_115507_1.cif
_cod_data_source_block phpdcl2
_cod_original_cell_volume 1397.5(5)
_cod_database_code 4309976

loop_
_symmetry_equiv_pos_as_xyz
'x, y, z'
'-x, -y, -z'

loop_
_atom_site_label
_atom_site_type_symbol
_atom_site_fract_x
_atom_site_fract_y
_atom_site_fract_z
_atom_site_U_iso_or_equiv
_atom_site_adp_type
_atom_site_occupancy
_atom_site_symmetry_multiplicity
_atom_site_calc_flag
_atom_site_refinement_flags
_atom_site_disorder_assembly
_atom_site_disorder_group
Pd1 Pd 0.26485(2) 0.99039(2) 0.252782(14) 0.01379(7) Uani 1 1 d . . .
Cl1 Cl 0.12860(8) 1.15966(7) 0.16682(5) 0.02200(16) Uani 1 1 d . . .
S1 S 0.18941(7) 0.85383(6) 0.18578(5) 0.01338(15) Uani 1 1 d . . .
S2 S 0.40730(8) 0.81962(7) 0.32812(5) 0.01556(15) Uani 1 1 d . . .
Cl2 Cl 0.32900(8) 1.12734(7) 0.33244(5) 0.02156(16) Uani 1 1 d . . .
S3 S 0.56110(8) 0.82674(6) 0.09553(5) 0.01566(15) Uani 1 1 d . . .
S4 S 0.86392(9) 0.74815(7) 0.16035(5) 0.02308(17) Uani 1 1 d . . .
C25 C 0.1093(4) 0.8030(3) 0.5758(2) 0.0309(8) Uani 1 1 d . . .
C1 C 0.2829(3) 0.6950(3) 0.22997(19) 0.0169(6) Uani 1 1 d . . .
C13 C 0.8040(3) 0.6281(3) 0.1207(2) 0.0195(6) Uani 1 1 d . . .
C2 C 0.2579(3) 0.5866(3) 0.2015(2) 0.0209(6) Uani 1 1 d . . .
C3 C 0.3674(3) 0.6811(3) 0.29447(19) 0.0179(6) Uani 1 1 d . . .
C14 C 0.6693(3) 0.6632(3) 0.08822(18) 0.0144(6) Uani 1 1 d . . .
C19 C 0.8234(3) 0.7928(3) 0.4284(2) 0.0260(7) Uani 1 1 d . . .
C26 C 0.3181(3) 0.8179(3) 0.44905(19) 0.0172(6) Uani 1 1 d . . .
C7 C 0.4264(3) 0.8393(2) 0.02629(19) 0.0141(6) Uani 1 1 d . . .
C15 C 0.6262(3) 0.5699(3) 0.0536(2) 0.0193(6) Uani 1 1 d . . .
C4 C 0.3225(4) 0.4648(3) 0.2390(2) 0.0271(7) Uani 1 1 d . . .
C20 C 0.8338(3) 0.8126(3) 0.3331(2) 0.0226(7) Uani 1 1 d . . .
C16 C 0.8502(4) 0.4094(3) 0.0822(2) 0.0262(7) Uani 1 1 d . . .
C17 C 0.7161(3) 0.4444(3) 0.0515(2) 0.0228(7) Uani 1 1 d . . .
C21 C 0.8390(3) 0.7113(3) 0.2837(2) 0.0202(6) Uani 1 1 d . . .
C27 C 0.1866(4) 0.8280(3) 0.6353(2) 0.0300(8) Uani 1 1 d . . .
C8 C 0.3708(3) 0.8695(3) -0.1276(2) 0.0200(6) Uani 1 1 d . . .
C9 C 0.1683(3) 0.8847(3) 0.00572(19) 0.0157(6) Uani 1 1 d . . .
C10 C 0.2183(3) 0.8916(3) -0.0901(2) 0.0184(6) Uani 1 1 d . . .
C28 C 0.3966(3) 0.8437(3) 0.5088(2) 0.0221(7) Uani 1 1 d . . .
C11 C 0.2718(3) 0.8583(2) 0.06385(18) 0.0138(6) Uani 1 1 d . . .
C5 C 0.4348(4) 0.5571(3) 0.3328(2) 0.0256(7) Uani 1 1 d . . .
C6 C 0.4104(4) 0.4505(3) 0.3043(2) 0.0301(8) Uani 1 1 d . . .
C22 C 0.8201(4) 0.5726(4) 0.4271(2) 0.0372(9) Uani 1 1 d . . .
C23 C 0.8312(4) 0.5909(3) 0.3306(2) 0.0315(8) Uani 1 1 d . . .
C24 C 0.8169(4) 0.6726(3) 0.4755(2) 0.0331(8) Uani 1 1 d . . .
C12 C 0.4737(3) 0.8438(3) -0.0702(2) 0.0174(6) Uani 1 1 d . . .
C29 C 0.1752(4) 0.7974(3) 0.4813(2) 0.0263(7) Uani 1 1 d . . .
C18 C 0.8942(4) 0.5012(3) 0.1160(2) 0.0254(7) Uani 1 1 d . . .
C30 C 0.3288(4) 0.8497(3) 0.6025(2) 0.0276(7) Uani 1 1 d . . .
H18 H 0.070(3) 0.895(3) 0.0344(19) 0.013(7) Uiso 1 1 d . . .
H22 H 0.500(3) 0.862(3) 0.482(2) 0.024(8) Uiso 1 1 d . . .
H1 H 0.125(3) 0.785(3) 0.442(2) 0.020(8) Uiso 1 1 d . . .
H10 H 0.201(3) 0.600(3) 0.1606(19) 0.010(7) Uiso 1 1 d . . .
H14 H 0.688(3) 0.382(3) 0.0303(19) 0.014(7) Uiso 1 1 d . . .
H11 H 0.450(3) 0.370(3) 0.329(2) 0.022(8) Uiso 1 1 d . . .
H5 H 0.838(3) 0.892(3) 0.300(2) 0.021(8) Uiso 1 1 d . . .
H19 H 0.401(3) 0.876(3) -0.188(2) 0.010(7) Uiso 1 1 d . . .
H2 H 0.145(4) 0.830(3) 0.698(2) 0.033(9) Uiso 1 1 d . . .
H20 H 0.575(3) 0.832(3) -0.096(2) 0.020(8) Uiso 1 1 d . . .
H12 H 0.489(3) 0.550(3) 0.374(2) 0.016(8) Uiso 1 1 d . . .
H15 H 0.914(4) 0.324(3) 0.081(2) 0.035(9) Uiso 1 1 d . . .
H16 H 0.539(3) 0.594(3) 0.0306(19) 0.018(8) Uiso 1 1 d . . .
H21 H 0.150(3) 0.910(3) -0.128(2) 0.021(8) Uiso 1 1 d . . .
H17 H 0.986(4) 0.480(3) 0.134(2) 0.030(9) Uiso 1 1 d . . .
H3 H 0.023(4) 0.787(3) 0.592(2) 0.029(9) Uiso 1 1 d . . .
H6 H 0.812(4) 0.490(4) 0.458(3) 0.059(12) Uiso 1 1 d . . .
H7 H 0.831(4) 0.523(3) 0.298(2) 0.039(10) Uiso 1 1 d . . .
H13 H 0.305(3) 0.395(3) 0.2217(19) 0.016(8) Uiso 1 1 d . . .
H4 H 0.378(4) 0.867(3) 0.644(2) 0.039(10) Uiso 1 1 d . . .
H8 H 0.806(4) 0.661(4) 0.541(3) 0.050(11) Uiso 1 1 d . . .
H9 H 0.817(4) 0.868(3) 0.465(2) 0.034(9) Uiso 1 1 d . . .

loop_
_atom_site_aniso_label
_atom_site_aniso_U_11
_atom_site_aniso_U_22
_atom_site_aniso_U_33
_atom_site_aniso_U_23
_atom_site_aniso_U_13
_atom_site_aniso_U_12
Pd1 0.01488(12) 0.01149(11) 0.01457(11) -0.00193(8) -0.00159(8) -0.00347(8)
Cl1 0.0197(4) 0.0166(4) 0.0270(4) 0.0033(3) -0.0069(3) -0.0014(3)
S1 0.0138(3) 0.0117(3) 0.0144(3) -0.0015(3) -0.0022(3) -0.0033(3)
S2 0.0160(3) 0.0159(3) 0.0145(3) -0.0013(3) -0.0031(3) -0.0039(3)
Cl2 0.0257(4) 0.0192(4) 0.0228(4) -0.0063(3) -0.0027(3) -0.0103(3)
S3 0.0155(3) 0.0129(3) 0.0197(4) -0.0044(3) -0.0043(3) -0.0034(3)
S4 0.0301(4) 0.0202(4) 0.0264(4) 0.0003(3) -0.0147(3) -0.0121(3)
C25 0.0249(18) 0.041(2) 0.0275(18) -0.0062(15) 0.0042(15) -0.0151(16)
C1 0.0196(14) 0.0105(14) 0.0161(14) -0.0010(11) 0.0041(12) -0.0034(11)
C13 0.0228(15) 0.0165(15) 0.0232(15) -0.0012(12) -0.0084(13) -0.0086(12)
C2 0.0233(16) 0.0210(16) 0.0188(15) -0.0019(13) -0.0040(14) -0.0063(13)
C3 0.0264(16) 0.0090(13) 0.0134(14) -0.0011(11) 0.0042(12) -0.0037(12)
C14 0.0160(14) 0.0124(14) 0.0140(13) 0.0004(11) -0.0026(11) -0.0034(11)
C19 0.0219(16) 0.0324(18) 0.0258(17) -0.0111(15) -0.0020(13) -0.0083(14)
C26 0.0194(15) 0.0162(14) 0.0143(14) -0.0004(11) -0.0023(12) -0.0034(12)
C7 0.0176(14) 0.0074(13) 0.0183(14) -0.0021(11) -0.0048(12) -0.0033(11)
C15 0.0196(15) 0.0196(15) 0.0229(16) -0.0027(12) -0.0118(13) -0.0051(12)
C4 0.0386(19) 0.0139(16) 0.0295(18) -0.0019(13) -0.0026(15) -0.0115(14)
C20 0.0155(15) 0.0222(17) 0.0324(18) -0.0063(14) -0.0052(13) -0.0060(13)
C16 0.0290(17) 0.0160(16) 0.0367(19) -0.0034(14) -0.0172(15) -0.0013(14)
C17 0.0278(17) 0.0153(15) 0.0295(17) -0.0064(13) -0.0127(14) -0.0040(13)
C21 0.0141(14) 0.0239(16) 0.0254(16) -0.0049(13) -0.0077(12) -0.0045(12)
C27 0.0353(19) 0.0327(19) 0.0166(16) -0.0005(14) -0.0016(15) -0.0041(15)
C8 0.0287(17) 0.0161(15) 0.0141(15) -0.0017(12) -0.0025(13) -0.0053(13)
C9 0.0169(15) 0.0102(13) 0.0196(15) -0.0019(11) -0.0038(13) -0.0025(11)
C10 0.0255(16) 0.0139(14) 0.0186(15) 0.0004(12) -0.0113(13) -0.0046(12)
C28 0.0186(15) 0.0247(16) 0.0229(16) -0.0012(13) -0.0081(13) -0.0028(13)
C11 0.0176(14) 0.0083(13) 0.0149(14) 0.0003(11) -0.0030(11) -0.0036(11)
C5 0.0306(18) 0.0234(17) 0.0227(16) 0.0017(13) -0.0088(15) -0.0059(14)
C6 0.041(2) 0.0128(16) 0.0311(18) 0.0049(14) -0.0097(16) -0.0010(14)
C22 0.051(2) 0.0282(19) 0.033(2) -0.0011(16) -0.0085(17) -0.0124(17)
C23 0.046(2) 0.0241(18) 0.0287(18) -0.0046(15) -0.0113(16) -0.0113(16)
C24 0.036(2) 0.040(2) 0.0234(18) -0.0057(16) -0.0051(15) -0.0103(16)
C12 0.0197(15) 0.0119(14) 0.0189(15) -0.0042(11) -0.0002(13) -0.0029(12)
C29 0.0223(16) 0.039(2) 0.0221(16) -0.0068(15) -0.0057(14) -0.0124(15)
C18 0.0203(16) 0.0221(17) 0.0363(19) -0.0029(14) -0.0156(15) -0.0011(13)
C30 0.0312(18) 0.0332(19) 0.0195(16) -0.0049(14) -0.0116(15) -0.0031(15)

loop_
_atom_type_symbol
_atom_type_description
_atom_type_scat_dispersion_real
_atom_type_scat_dispersion_imag
_atom_type_scat_source
C C 0.0033 0.0016 'International Tables Vol C Tables 4.2.6.8 and 6.1.1.4'
H H 0.0000 0.0000 'International Tables Vol C Tables 4.2.6.8 and 6.1.1.4'
S S 0.1246 0.1234 'International Tables Vol C Tables 4.2.6.8 and 6.1.1.4'
Cl Cl 0.1484 0.1585 'International Tables Vol C Tables 4.2.6.8 and 6.1.1.4'
Pd Pd -0.9988 1.0072 'International Tables Vol C Tables 4.2.6.8 and 6.1.1.4'

loop_
_geom_angle_atom_site_label_1
_geom_angle_atom_site_label_2
_geom_angle_atom_site_label_3
_geom_angle
_geom_angle_site_symmetry_1
_geom_angle_site_symmetry_3
_geom_angle_publ_flag
S1 Pd1 S2 90.22(3) . . ?
S1 Pd1 Cl2 175.42(3) . . ?
S2 Pd1 Cl2 88.76(3) . . ?
S1 Pd1 Cl1 87.92(3) . . ?
S2 Pd1 Cl1 176.27(3) . . ?
Cl2 Pd1 Cl1 93.35(3) . . ?
C11 S1 C1 102.81(12) . . ?
C11 S1 Pd1 110.07(9) . . ?
C1 S1 Pd1 104.62(10) . . ?
C26 S2 C3 102.09(13) . . ?
C26 S2 Pd1 106.72(9) . . ?
C3 S2 Pd1 103.35(10) . . ?
C14 S3 C7 102.65(12) . . ?
C13 S4 C21 105.19(14) . . ?
C27 C25 C29 119.7(3) . . ?
C27 C25 H3 125(2) . . ?
C29 C25 H3 115(2) . . ?
C3 C1 C2 120.8(3) . . ?
C3 C1 S1 120.3(2) . . ?
C2 C1 S1 118.8(2) . . ?
C18 C13 C14 119.6(3) . . ?
C18 C13 S4 120.9(2) . . ?
C14 C13 S4 119.4(2) . . ?
C4 C2 C1 119.1(3) . . ?
C4 C2 H10 122.9(18) . . ?
C1 C2 H10 117.9(18) . . ?
C1 C3 C5 120.6(3) . . ?
C1 C3 S2 121.2(2) . . ?
C5 C3 S2 118.1(2) . . ?
C15 C14 C13 119.1(3) . . ?
C15 C14 S3 123.8(2) . . ?
C13 C14 S3 117.1(2) . . ?
C20 C19 C24 120.3(3) . . ?
C20 C19 H9 119.9(18) . . ?
C24 C19 H9 119.7(18) . . ?
C28 C26 C29 121.3(3) . . ?
C28 C26 S2 116.6(2) . . ?
C29 C26 S2 122.1(2) . . ?
C12 C7 C11 118.1(3) . . ?
C12 C7 S3 118.9(2) . . ?
C11 C7 S3 122.7(2) . . ?
C17 C15 C14 120.0(3) . . ?
C17 C15 H16 121.2(18) . . ?
C14 C15 H16 118.7(18) . . ?
C2 C4 C6 120.1(3) . . ?
C2 C4 H13 119.2(18) . . ?
C6 C4 H13 120.7(18) . . ?
C19 C20 C21 120.1(3) . . ?
C19 C20 H5 121.9(18) . . ?
C21 C20 H5 117.9(18) . . ?
C18 C16 C17 119.1(3) . . ?
C18 C16 H15 117.9(19) . . ?
C17 C16 H15 123.0(19) . . ?
C16 C17 C15 121.3(3) . . ?
C16 C17 H14 118.1(17) . . ?
C15 C17 H14 120.7(18) . . ?
C23 C21 C20 119.9(3) . . ?
C23 C21 S4 124.9(2) . . ?
C20 C21 S4 115.2(2) . . ?
C25 C27 C30 120.8(3) . . ?
C25 C27 H2 120(2) . . ?
C30 C27 H2 119(2) . . ?
C10 C8 C12 120.5(3) . . ?
C10 C8 H19 119.1(18) . . ?
C12 C8 H19 120.3(18) . . ?
C10 C9 C11 120.0(3) . . ?
C10 C9 H18 123.7(17) . . ?
C11 C9 H18 116.3(17) . . ?
C8 C10 C9 119.7(3) . . ?
C8 C10 H21 120.3(19) . . ?
C9 C10 H21 120.0(19) . . ?
C26 C28 C30 118.7(3) . . ?
C26 C28 H22 118.8(16) . . ?
C30 C28 H22 122.4(16) . . ?
C9 C11 C7 120.7(3) . . ?
C9 C11 S1 114.6(2) . . ?
C7 C11 S1 124.7(2) . . ?
C6 C5 C3 118.5(3) . . ?
C6 C5 H12 122.2(19) . . ?
C3 C5 H12 119.2(19) . . ?
C5 C6 C4 120.9(3) . . ?
C5 C6 H11 119.8(19) . . ?
C4 C6 H11 119.3(19) . . ?
C24 C22 C23 120.7(3) . . ?
C24 C22 H6 121(2) . . ?
C23 C22 H6 118(2) . . ?
C21 C23 C22 119.3(3) . . ?
C21 C23 H7 120(2) . . ?
C22 C23 H7 120(2) . . ?
C22 C24 C19 119.7(3) . . ?
C22 C24 H8 121(2) . . ?
C19 C24 H8 119(2) . . ?
C8 C12 C7 121.1(3) . . ?
C8 C12 H20 120.0(18) . . ?
C7 C12 H20 118.9(18) . . ?
C26 C29 C25 119.3(3) . . ?
C26 C29 H1 120(2) . . ?
C25 C29 H1 120(2) . . ?
C16 C18 C13 120.9(3) . . ?
C16 C18 H17 120(2) . . ?
C13 C18 H17 119(2) . . ?
C27 C30 C28 120.3(3) . . ?
C27 C30 H4 119(2) . . ?
C28 C30 H4 121(2) . . ?

loop_
_geom_bond_atom_site_label_1
_geom_bond_atom_site_label_2
_geom_bond_distance
_geom_bond_site_symmetry_2
_geom_bond_publ_flag
Pd1 S1 2.2448(7) . ?
Pd1 S2 2.2642(8) . ?
Pd1 Cl2 2.3077(8) . ?
Pd1 Cl1 2.3115(8) . ?
S1 C11 1.788(3) . ?
S1 C1 1.794(3) . ?
S2 C26 1.789(3) . ?
S2 C3 1.805(3) . ?
S3 C14 1.778(3) . ?
S3 C7 1.779(3) . ?
S4 C13 1.774(3) . ?
S4 C21 1.783(3) . ?
C25 C27 1.368(5) . ?
C25 C29 1.394(4) . ?
C25 H3 0.85(3) . ?
C1 C3 1.350(4) . ?
C1 C2 1.399(4) . ?
C13 C18 1.396(4) . ?
C13 C14 1.397(4) . ?
C2 C4 1.374(4) . ?
C2 H10 0.87(3) . ?
C3 C5 1.404(4) . ?
C14 C15 1.389(4) . ?
C19 C20 1.379(4) . ?
C19 C24 1.382(5) . ?
C19 H9 1.02(3) . ?
C26 C28 1.383(4) . ?
C26 C29 1.384(4) . ?
C7 C12 1.391(4) . ?
C7 C11 1.399(4) . ?
C15 C17 1.382(4) . ?
C15 H16 0.92(3) . ?
C4 C6 1.383(5) . ?
C4 H13 0.90(3) . ?
C20 C21 1.390(4) . ?
C20 H5 0.92(3) . ?
C16 C18 1.373(4) . ?
C16 C17 1.378(4) . ?
C16 H15 0.95(3) . ?
C17 H14 0.91(3) . ?
C21 C23 1.386(4) . ?
C27 C30 1.384(5) . ?
C27 H2 0.91(3) . ?
C8 C10 1.378(4) . ?
C8 C12 1.382(4) . ?
C8 H19 0.87(3) . ?
C9 C10 1.383(4) . ?
C9 C11 1.394(4) . ?
C9 H18 0.91(3) . ?
C10 H21 0.92(3) . ?
C28 C30 1.387(4) . ?
C28 H22 1.02(3) . ?
C5 C6 1.378(4) . ?
C5 H12 0.87(3) . ?
C6 H11 0.90(3) . ?
C22 C24 1.376(5) . ?
C22 C23 1.395(5) . ?
C22 H6 0.95(4) . ?
C23 H7 0.93(3) . ?
C24 H8 0.95(4) . ?
C12 H20 0.92(3) . ?
C29 H1 0.88(3) . ?
C18 H17 0.92(3) . ?
C30 H4 0.92(3) . ?

loop_
_geom_torsion_atom_site_label_1
_geom_torsion_atom_site_label_2
_geom_torsion_atom_site_label_3
_geom_torsion_atom_site_label_4
_geom_torsion
_geom_torsion_site_symmetry_1
_geom_torsion_site_symmetry_2
_geom_torsion_site_symmetry_3
_geom_torsion_site_symmetry_4
_geom_torsion_publ_flag
S2 Pd1 S1 C11 -109.74(10) . . . . ?
Cl1 Pd1 S1 C11 67.04(10) . . . . ?
S2 Pd1 S1 C1 0.09(9) . . . . ?
Cl1 Pd1 S1 C1 176.87(9) . . . . ?
S1 Pd1 S2 C26 -110.03(10) . . . . ?
Cl2 Pd1 S2 C26 65.51(10) . . . . ?
S1 Pd1 S2 C3 -2.81(9) . . . . ?
Cl2 Pd1 S2 C3 172.72(9) . . . . ?
C11 S1 C1 C3 119.1(2) . . . . ?
Pd1 S1 C1 C3 4.0(2) . . . . ?
C11 S1 C1 C2 -65.5(2) . . . . ?
Pd1 S1 C1 C2 179.5(2) . . . . ?
C21 S4 C13 C18 -75.1(3) . . . . ?
C21 S4 C13 C14 109.1(2) . . . . ?
C3 C1 C2 C4 -1.0(4) . . . . ?
S1 C1 C2 C4 -176.4(2) . . . . ?
C2 C1 C3 C5 1.4(4) . . . . ?
S1 C1 C3 C5 176.8(2) . . . . ?
C2 C1 C3 S2 177.3(2) . . . . ?
S1 C1 C3 S2 -7.3(3) . . . . ?
C26 S2 C3 C1 117.1(2) . . . . ?
Pd1 S2 C3 C1 6.5(2) . . . . ?
C26 S2 C3 C5 -66.9(3) . . . . ?
Pd1 S2 C3 C5 -177.6(2) . . . . ?
C18 C13 C14 C15 1.4(4) . . . . ?
S4 C13 C14 C15 177.3(2) . . . . ?
C18 C13 C14 S3 -179.5(2) . . . . ?
S4 C13 C14 S3 -3.6(3) . . . . ?
C7 S3 C14 C15 -12.9(3) . . . . ?
C7 S3 C14 C13 168.1(2) . . . . ?
C3 S2 C26 C28 138.5(2) . . . . ?
Pd1 S2 C26 C28 -113.4(2) . . . . ?
C3 S2 C26 C29 -44.2(3) . . . . ?
Pd1 S2 C26 C29 63.9(3) . . . . ?
C14 S3 C7 C12 -73.1(2) . . . . ?
C14 S3 C7 C11 113.7(2) . . . . ?
C13 C14 C15 C17 -0.1(4) . . . . ?
S3 C14 C15 C17 -179.2(2) . . . . ?
C1 C2 C4 C6 0.2(5) . . . . ?
C24 C19 C20 C21 -0.5(5) . . . . ?
C18 C16 C17 C15 0.5(5) . . . . ?
C14 C15 C17 C16 -0.9(5) . . . . ?
C19 C20 C21 C23 1.1(4) . . . . ?
C19 C20 C21 S4 -176.3(2) . . . . ?
C13 S4 C21 C23 21.8(3) . . . . ?
C13 S4 C21 C20 -161.0(2) . . . . ?
C29 C25 C27 C30 1.0(5) . . . . ?
C12 C8 C10 C9 -1.6(4) . . . . ?
C11 C9 C10 C8 1.3(4) . . . . ?
C29 C26 C28 C30 -0.4(4) . . . . ?
S2 C26 C28 C30 176.9(2) . . . . ?
C10 C9 C11 C7 0.4(4) . . . . ?
C10 C9 C11 S1 179.6(2) . . . . ?
C12 C7 C11 C9 -1.9(4) . . . . ?
S3 C7 C11 C9 171.4(2) . . . . ?
C12 C7 C11 S1 179.1(2) . . . . ?
S3 C7 C11 S1 -7.6(3) . . . . ?
C1 S1 C11 C9 123.3(2) . . . . ?
Pd1 S1 C11 C9 -125.67(18) . . . . ?
C1 S1 C11 C7 -57.6(3) . . . . ?
Pd1 S1 C11 C7 53.4(2) . . . . ?
C1 C3 C5 C6 -1.1(4) . . . . ?
S2 C3 C5 C6 -177.1(2) . . . . ?
C3 C5 C6 C4 0.4(5) . . . . ?
C2 C4 C6 C5 0.0(5) . . . . ?
C20 C21 C23 C22 -0.8(5) . . . . ?
S4 C21 C23 C22 176.3(3) . . . . ?
C24 C22 C23 C21 0.0(5) . . . . ?
C23 C22 C24 C19 0.6(6) . . . . ?
C20 C19 C24 C22 -0.3(5) . . . . ?
C10 C8 C12 C7 0.1(4) . . . . ?
C11 C7 C12 C8 1.7(4) . . . . ?
S3 C7 C12 C8 -171.9(2) . . . . ?
C28 C26 C29 C25 0.1(5) . . . . ?
S2 C26 C29 C25 -177.1(3) . . . . ?
C27 C25 C29 C26 -0.4(5) . . . . ?
C17 C16 C18 C13 0.9(5) . . . . ?
C14 C13 C18 C16 -1.8(5) . . . . ?
S4 C13 C18 C16 -177.7(3) . . . . ?
C25 C27 C30 C28 -1.4(5) . . . . ?
C26 C28 C30 C27 1.1(5) . . . . ?
